data_1559838
loop_
_publ_author_name
'Chen, Pengyun'
'Xia, Mingjun'
'Li, Rukang'

_publ_section_title
;
 Mixed Alkali Neodymium Orthoborates: K9 Li3 Nd3 (BO3 )7 and A 2 LiNd(BO3
 )2 (A = Rb, Cs)
;
_journal_issue 5
_journal_name_full 'Zeitschrift f\"ur anorganische und allgemeine Chemie'
_journal_page_first 424
_journal_page_last 430
_journal_paper_doi 10.1002/zaac.201500804
_journal_volume 642
_journal_year 2016
_chemical_formula_sum 'B7 K9 Li3 Nd3 O21'
_chemical_formula_weight 1217.11
_space_group_IT_number 13
_space_group_name_Hall '-P 2yc'
_space_group_name_H-M_alt 'P 1 2/c 1'
_symmetry_cell_setting monoclinic
_symmetry_space_group_name_H-M 'P 1 2/c 1'
_atom_sites_solution_hydrogens .
_atom_sites_solution_primary direct
_atom_sites_solution_secondary difmap
_audit_creation_method SHELXL-97
_cell_angle_alpha 90.00
_cell_angle_beta 122.0090(10)
_cell_angle_gamma 90.00
_cell_formula_units_Z 2
_cell_length_a 11.4524(7)
_cell_length_b 10.1266(6)
_cell_length_c 12.3116(10)
_cell_measurement_temperature 296(2)
_cell_volume 1210.74(14)
_computing_structure_refinement 'SHELXL-97 (Sheldrick, 1997)'
_computing_structure_solution 'SHELXS-97 (Sheldrick, 1990)'
_diffrn_ambient_temperature 296(2)
_diffrn_measured_fraction_theta_full 0.995
_diffrn_measured_fraction_theta_max 0.995
_diffrn_measurement_device_type
;
 Bruker APEX II Smart CCD
;
_diffrn_radiation_monochromator graphite
_diffrn_radiation_source 'fine-focus sealed tube'
_diffrn_radiation_type MoK\a
_diffrn_radiation_wavelength 0.71073
_diffrn_reflns_av_R_equivalents 0.0352
_diffrn_reflns_av_sigmaI/netI 0.0326
_diffrn_reflns_limit_h_max 13
_diffrn_reflns_limit_h_min -13
_diffrn_reflns_limit_k_max 12
_diffrn_reflns_limit_k_min -12
_diffrn_reflns_limit_l_max 14
_diffrn_reflns_limit_l_min -14
_diffrn_reflns_number 7570
_diffrn_reflns_theta_full 25.15
_diffrn_reflns_theta_max 25.15
_diffrn_reflns_theta_min 2.01
_exptl_absorpt_coefficient_mu 7.976
_exptl_absorpt_correction_T_max 1.000
_exptl_absorpt_correction_T_min 0.692
_exptl_absorpt_correction_type multi-scan
_exptl_crystal_colour Purple
_exptl_crystal_density_diffrn 3.339
_exptl_crystal_density_method 'not measured'
_exptl_crystal_description Prism
_exptl_crystal_F_000 1126
_exptl_crystal_size_max 0.15
_exptl_crystal_size_mid 0.08
_exptl_crystal_size_min 0.05
_refine_diff_density_max 2.564
_refine_diff_density_min -2.042
_refine_diff_density_rms 0.231
_refine_ls_extinction_coef 0.0437(11)
_refine_ls_extinction_expression Fc^*^=kFc[1+0.001xFc^2^\l^3^/sin(2\q)]^-1/4^
_refine_ls_extinction_method SHELXL
_refine_ls_goodness_of_fit_ref 1.125
_refine_ls_hydrogen_treatment undef
_refine_ls_matrix_type full
_refine_ls_number_parameters 198
_refine_ls_number_reflns 2165
_refine_ls_number_restraints 0
_refine_ls_restrained_S_all 1.125
_refine_ls_R_factor_all 0.0303
_refine_ls_R_factor_gt 0.0298
_refine_ls_shift/su_max 0.001
_refine_ls_shift/su_mean 0.000
_refine_ls_structure_factor_coef Fsqd
_refine_ls_weighting_details 'calc w=1/[\s^2^(Fo^2^)+(0.0383P)^2^+5.9836P] where P=(Fo^2^+2Fc^2^)/3'
_refine_ls_weighting_scheme calc
_refine_ls_wR_factor_gt 0.0748
_refine_ls_wR_factor_ref 0.0753
_reflns_number_gt 2126
_reflns_number_total 2165
_reflns_threshold_expression >2sigma(I)
_cod_data_source_file K9Li3Nd3BO37-P2c.cif
_cod_data_source_block 2
_cod_depositor_comments
;
The following automatic conversions were performed:

data item '_exptl_absorpt_correction_type' value 'Multi-scan' was
changed to 'multi-scan' in accordance with the built-in table derived
from the CIF Core dictionary named 'cif_core.dic' version 2.4.5 last
updated on 2014-11-21.

Automatic conversion script
Id: cif_fix_values 8369 2020-08-20 11:38:08Z andrius 
;
_cod_original_sg_symbol_H-M P2/c
_cod_database_code 1559838

loop_
_symmetry_equiv_pos_as_xyz
'x, y, z'
'-x, y, -z+1/2'
'-x, -y, -z'
'x, -y, z-1/2'

loop_
_atom_site_label
_atom_site_type_symbol
_atom_site_fract_x
_atom_site_fract_y
_atom_site_fract_z
_atom_site_U_iso_or_equiv
_atom_site_adp_type
_atom_site_occupancy
_atom_site_symmetry_multiplicity
_atom_site_calc_flag
_atom_site_refinement_flags
_atom_site_disorder_assembly
_atom_site_disorder_group
Nd1 Nd 0.0000 1.31332(4) 0.2500 0.00765(16) Uani 1 2 d S . .
Nd2 Nd 0.28565(3) 0.70279(3) 0.25473(3) 0.00966(16) Uani 1 1 d . . .
K1 K 0.0000 0.92136(15) 0.2500 0.0116(3) Uani 1 2 d S . .
K2 K 0.17092(12) 0.07159(11) 0.08736(11) 0.0167(3) Uani 1 1 d . . .
K3 K 0.38880(12) 0.53995(12) 0.05512(11) 0.0168(3) Uani 1 1 d . . .
K4 K 0.09253(12) 0.38982(12) -0.05140(12) 0.0188(3) Uani 1 1 d . . .
K5 K 0.33664(14) 0.09526(16) 0.44558(15) 0.0322(4) Uani 1 1 d . . .
O1 O 0.5000 0.7125(5) 0.2500 0.0178(13) Uani 1 2 d S . .
O2 O 0.0848(4) 0.8196(4) 0.0992(4) 0.0136(8) Uani 1 1 d . . .
O3 O -0.0684(4) 1.1338(4) 0.1007(3) 0.0139(8) Uani 1 1 d . . .
O4 O 0.3425(4) 0.4723(4) 0.2485(4) 0.0161(8) Uani 1 1 d . . .
O5 O -0.2164(4) 1.2880(4) 0.2459(4) 0.0159(9) Uani 1 1 d . . .
O6 O -0.1440(4) 1.5083(3) 0.2392(3) 0.0157(8) Uani 1 1 d . . .
O7 O -0.1377(4) 1.3456(4) 0.0053(3) 0.0171(9) Uani 1 1 d . . .
O8 O 0.2403(4) 0.8079(4) 0.4056(4) 0.0195(9) Uani 1 1 d . . .
O9 O 0.4507(4) 0.6965(4) 0.4813(4) 0.0201(9) Uani 1 1 d . . .
O10 O 0.3952(5) 0.9134(5) 0.2503(8) 0.059(2) Uani 1 1 d . . .
O11 O 0.4120(6) 0.8010(7) 0.6290(6) 0.068(2) Uani 1 1 d . . .
B1 B 0.3689(7) 0.7756(8) 0.5047(6) 0.0174(14) Uani 1 1 d . . .
B2 B 0.5000 0.8481(10) 0.2500 0.024(2) Uani 1 2 d S . .
B3 B -0.0965(6) 1.2170(6) 0.0024(6) 0.0105(12) Uani 1 1 d . . .
B4 B -0.2353(6) 1.4221(6) 0.2458(5) 0.0110(11) Uani 1 1 d . . .
Li1 Li 0.5000 0.9345(13) 0.7500 0.019(3) Uani 1 2 d S . .
Li2 Li 0.4122(12) 0.2910(11) 0.2903(15) 0.038(3) Uani 1 1 d . . .

loop_
_atom_site_aniso_label
_atom_site_aniso_U_11
_atom_site_aniso_U_22
_atom_site_aniso_U_33
_atom_site_aniso_U_23
_atom_site_aniso_U_13
_atom_site_aniso_U_12
Nd1 0.0100(2) 0.0072(2) 0.0072(2) 0.000 0.00562(18) 0.000
Nd2 0.0102(2) 0.0092(2) 0.0101(2) 0.00115(9) 0.00574(15) 0.00207(9)
K1 0.0129(7) 0.0120(8) 0.0095(7) 0.000 0.0056(6) 0.000
K2 0.0182(6) 0.0128(6) 0.0173(6) -0.0002(5) 0.0082(5) 0.0010(4)
K3 0.0165(6) 0.0177(6) 0.0183(6) -0.0045(5) 0.0107(5) -0.0038(5)
K4 0.0195(6) 0.0136(6) 0.0238(7) 0.0015(5) 0.0118(5) -0.0006(5)
K5 0.0248(7) 0.0379(8) 0.0348(8) 0.0143(7) 0.0164(6) 0.0041(6)
O1 0.030(3) 0.014(3) 0.022(3) 0.000 0.023(3) 0.000
O2 0.0180(19) 0.0141(18) 0.0088(18) 0.0012(15) 0.0073(16) 0.0029(15)
O3 0.0207(19) 0.0101(18) 0.0108(18) 0.0005(15) 0.0083(16) -0.0012(15)
O4 0.0147(18) 0.0131(18) 0.024(2) 0.0025(16) 0.0124(17) 0.0015(15)
O5 0.018(2) 0.011(2) 0.025(2) -0.0002(15) 0.016(2) 0.0005(14)
O6 0.019(2) 0.0121(19) 0.023(2) -0.0007(17) 0.0154(18) 0.0004(17)
O7 0.029(2) 0.011(2) 0.016(2) 0.0017(14) 0.014(2) 0.0057(15)
O8 0.017(2) 0.021(2) 0.015(2) -0.0018(15) 0.0052(17) 0.0049(15)
O9 0.019(2) 0.024(2) 0.017(2) 0.0009(16) 0.0090(18) 0.0079(16)
O10 0.035(3) 0.017(2) 0.145(7) 0.026(3) 0.063(4) 0.011(2)
O11 0.043(3) 0.098(6) 0.030(3) -0.028(3) -0.002(3) 0.034(3)
B1 0.020(4) 0.015(3) 0.017(4) 0.000(2) 0.009(3) 0.005(2)
B2 0.013(4) 0.016(5) 0.038(6) 0.000 0.010(4) 0.000
B3 0.008(3) 0.014(3) 0.009(3) 0.000(2) 0.004(2) 0.000(2)
B4 0.015(3) 0.012(3) 0.006(3) -0.001(2) 0.005(2) -0.001(2)
Li1 0.028(7) 0.014(6) 0.019(7) 0.000 0.015(6) 0.000
Li2 0.025(6) 0.020(5) 0.076(10) 0.021(6) 0.032(7) 0.009(4)

loop_
_atom_type_symbol
_atom_type_description
_atom_type_scat_dispersion_real
_atom_type_scat_dispersion_imag
_atom_type_scat_source
Li Li -0.0003 0.0001 'International Tables Vol C Tables 4.2.6.8 and 6.1.1.4'
B B 0.0013 0.0007 'International Tables Vol C Tables 4.2.6.8 and 6.1.1.4'
O O 0.0106 0.0060 'International Tables Vol C Tables 4.2.6.8 and 6.1.1.4'
K K 0.2009 0.2494 'International Tables Vol C Tables 4.2.6.8 and 6.1.1.4'
Nd Nd -0.1943 3.0179 'International Tables Vol C Tables 4.2.6.8 and 6.1.1.4'

loop_
_geom_angle_atom_site_label_1
_geom_angle_atom_site_label_2
_geom_angle_atom_site_label_3
_geom_angle
_geom_angle_site_symmetry_1
_geom_angle_site_symmetry_3
O3 Nd1 O3 81.65(17) . 2
O3 Nd1 O5 81.58(13) . 2
O3 Nd1 O5 89.39(13) 2 2
O3 Nd1 O5 89.39(13) . .
O3 Nd1 O5 81.58(13) 2 .
O5 Nd1 O5 168.08(18) 2 .
O3 Nd1 O6 124.71(12) . 2
O3 Nd1 O6 127.68(12) 2 2
O5 Nd1 O6 57.29(12) 2 2
O5 Nd1 O6 134.62(12) . 2
O3 Nd1 O6 127.68(12) . .
O3 Nd1 O6 124.71(12) 2 .
O5 Nd1 O6 134.62(12) 2 .
O5 Nd1 O6 57.29(12) . .
O6 Nd1 O6 77.46(16) 2 .
O3 Nd1 O7 56.77(13) . .
O3 Nd1 O7 137.76(14) 2 .
O5 Nd1 O7 91.31(13) 2 .
O5 Nd1 O7 90.20(13) . .
O6 Nd1 O7 86.57(13) 2 .
O6 Nd1 O7 82.04(12) . .
O3 Nd1 O7 137.76(14) . 2
O3 Nd1 O7 56.77(13) 2 2
O5 Nd1 O7 90.20(13) 2 2
O5 Nd1 O7 91.31(13) . 2
O6 Nd1 O7 82.04(12) 2 2
O6 Nd1 O7 86.57(13) . 2
O7 Nd1 O7 165.4(2) . 2
O3 Nd1 B3 29.06(16) . .
O3 Nd1 B3 110.41(15) 2 .
O5 Nd1 B3 78.43(15) 2 .
O5 Nd1 B3 97.38(15) . .
O6 Nd1 B3 101.44(15) 2 .
O6 Nd1 B3 110.08(15) . .
O7 Nd1 B3 29.56(16) . .
O7 Nd1 B3 163.35(16) 2 .
O3 Nd1 B3 110.41(15) . 2
O3 Nd1 B3 29.06(16) 2 2
O5 Nd1 B3 97.38(15) 2 2
O5 Nd1 B3 78.43(15) . 2
O6 Nd1 B3 110.08(15) 2 2
O6 Nd1 B3 101.44(15) . 2
O7 Nd1 B3 163.35(17) . 2
O7 Nd1 B3 29.56(16) 2 2
B3 Nd1 B3 139.4(3) . 2
O3 Nd1 B4 103.00(14) . 2
O3 Nd1 B4 110.66(15) 2 2
O5 Nd1 B4 28.40(15) 2 2
O5 Nd1 B4 163.52(15) . 2
O6 Nd1 B4 28.93(15) 2 2
O6 Nd1 B4 106.23(14) . 2
O7 Nd1 B4 87.67(14) . 2
O7 Nd1 B4 86.77(14) 2 2
B3 Nd1 B4 88.77(16) . 2
B3 Nd1 B4 106.65(16) 2 2
O3 Nd1 B4 110.66(15) . .
O3 Nd1 B4 103.00(15) 2 .
O5 Nd1 B4 163.52(15) 2 .
O5 Nd1 B4 28.40(15) . .
O6 Nd1 B4 106.23(14) 2 .
O6 Nd1 B4 28.93(15) . .
O7 Nd1 B4 86.77(14) . .
O7 Nd1 B4 87.67(14) 2 .
B3 Nd1 B4 106.65(16) . .
B3 Nd1 B4 88.77(16) 2 .
B4 Nd1 B4 135.1(2) 2 .
O2 Nd2 O9 140.93(13) . .
O2 Nd2 O8 83.70(13) . .
O9 Nd2 O8 58.57(14) . .
O2 Nd2 O4 127.59(13) . .
O9 Nd2 O4 87.27(13) . .
O8 Nd2 O4 127.93(13) . .
O2 Nd2 O1 120.34(12) . .
O9 Nd2 O1 81.32(10) . .
O8 Nd2 O1 127.99(12) . .
O4 Nd2 O1 75.73(16) . .
O2 Nd2 O10 80.80(16) . .
O9 Nd2 O10 87.3(2) . .
O8 Nd2 O10 87.46(19) . .
O4 Nd2 O10 132.39(14) . .
O1 Nd2 O10 56.69(17) . .
O2 Nd2 O6 92.78(12) . 2_545
O9 Nd2 O6 93.80(13) . 2_545
O8 Nd2 O6 85.40(13) . 2_545
O4 Nd2 O6 56.72(12) . 2_545
O1 Nd2 O6 132.42(15) . 2_545
O10 Nd2 O6 170.89(14) . 2_545
O2 Nd2 O7 54.44(12) . 3_575
O9 Nd2 O7 164.63(13) . 3_575
O8 Nd2 O7 135.89(12) . 3_575
O4 Nd2 O7 78.63(13) . 3_575
O1 Nd2 O7 89.23(8) . 3_575
O10 Nd2 O7 97.7(2) . 3_575
O6 Nd2 O7 83.62(12) 2_545 3_575
O2 Nd2 B1 111.99(17) . .
O9 Nd2 B1 29.45(17) . .
O8 Nd2 B1 29.22(17) . .
O4 Nd2 B1 110.29(18) . .
O1 Nd2 B1 104.49(14) . .
O10 Nd2 B1 85.2(2) . .
O6 Nd2 B1 91.30(17) 2_545 .
O7 Nd2 B1 164.99(16) 3_575 .
O2 Nd2 B3 28.83(16) . 3_575
O9 Nd2 B3 164.94(16) . 3_575
O8 Nd2 B3 112.39(16) . 3_575
O4 Nd2 B3 107.26(15) . 3_575
O1 Nd2 B3 98.12(13) . 3_575
O10 Nd2 B3 80.0(2) . 3_575
O6 Nd2 B3 97.51(14) 2_545 3_575
O7 Nd2 B3 28.71(15) 3_575 3_575
B1 Nd2 B3 139.8(2) . 3_575
O2 Nd2 B2 101.49(15) . .
O9 Nd2 B2 83.26(10) . .
O8 Nd2 B2 108.74(16) . .
O4 Nd2 B2 104.08(19) . .
O1 Nd2 B2 28.4(2) . .
O10 Nd2 B2 28.3(2) . .
O6 Nd2 B2 160.77(19) 2_545 .
O7 Nd2 B2 94.18(9) 3_575 .
B1 Nd2 B2 95.17(16) . .
B3 Nd2 B2 89.20(13) 3_575 .
O2 Nd2 B4 112.23(15) . 2_545
O9 Nd2 B4 90.57(15) . 2_545
O8 Nd2 B4 108.01(15) . 2_545
O4 Nd2 B4 27.94(15) . 2_545
O1 Nd2 B4 103.66(17) . 2_545
O10 Nd2 B4 160.33(16) . 2_545
O6 Nd2 B4 28.78(14) 2_545 2_545
O7 Nd2 B4 79.86(14) 3_575 2_545
B1 Nd2 B4 102.28(19) . 2_545
B3 Nd2 B4 104.12(17) 3_575 2_545
B2 Nd2 B4 132.0(2) . 2_545
O8 K1 O8 128.43(18) 2 .
O8 K1 O3 131.61(13) 2 2
O8 K1 O3 92.22(12) . 2
O8 K1 O3 92.22(12) 2 .
O8 K1 O3 131.61(13) . .
O3 K1 O3 72.25(16) 2 .
O8 K1 O2 87.24(13) 2 .
O8 K1 O2 73.61(12) . .
O3 K1 O2 134.27(12) 2 .
O3 K1 O2 85.15(11) . .
O8 K1 O2 73.61(13) 2 2
O8 K1 O2 87.24(13) . 2
O3 K1 O2 85.15(11) 2 2
O3 K1 O2 134.27(12) . 2
O2 K1 O2 135.37(17) . 2
O8 K1 K2 56.00(9) 2 3_565
O8 K1 K2 125.22(10) . 3_565
O3 K1 K2 124.91(9) 2 3_565
O3 K1 K2 52.77(8) . 3_565
O2 K1 K2 51.63(8) . 3_565
O2 K1 K2 129.51(9) 2 3_565
O8 K1 K2 125.22(10) 2 4_566
O8 K1 K2 56.00(9) . 4_566
O3 K1 K2 52.77(8) 2 4_566
O3 K1 K2 124.91(9) . 4_566
O2 K1 K2 129.51(9) . 4_566
O2 K1 K2 51.63(8) 2 4_566
K2 K1 K2 177.68(6) 3_565 4_566
O8 K1 K5 175.17(10) 2 1_565
O8 K1 K5 54.14(9) . 1_565
O3 K1 K5 49.33(8) 2 1_565
O3 K1 K5 83.65(9) . 1_565
O2 K1 K5 89.92(9) . 1_565
O2 K1 K5 111.09(8) 2 1_565
K2 K1 K5 119.24(4) 3_565 1_565
K2 K1 K5 59.50(3) 4_566 1_565
O8 K1 K5 54.14(9) 2 2_565
O8 K1 K5 175.17(10) . 2_565
O3 K1 K5 83.65(9) 2 2_565
O3 K1 K5 49.33(8) . 2_565
O2 K1 K5 111.09(8) . 2_565
O2 K1 K5 89.92(9) 2 2_565
K2 K1 K5 59.50(3) 3_565 2_565
K2 K1 K5 119.24(4) 4_566 2_565
K5 K1 K5 123.68(6) 1_565 2_565
O8 K1 K4 48.78(9) 2 3_565
O8 K1 K4 86.19(9) . 3_565
O3 K1 K4 177.37(9) 2 3_565
O3 K1 K4 110.36(8) . 3_565
O2 K1 K4 47.16(8) . 3_565
O2 K1 K4 92.68(9) 2 3_565
K2 K1 K4 57.68(3) 3_565 3_565
K2 K1 K4 124.63(5) 4_566 3_565
K5 K1 K4 130.58(4) 1_565 3_565
K5 K1 K4 97.85(3) 2_565 3_565
O8 K1 K4 86.19(9) 2 4_566
O8 K1 K4 48.78(10) . 4_566
O3 K1 K4 110.36(8) 2 4_566
O3 K1 K4 177.37(9) . 4_566
O2 K1 K4 92.68(9) . 4_566
O2 K1 K4 47.16(8) 2 4_566
K2 K1 K4 124.63(5) 3_565 4_566
K2 K1 K4 57.68(3) 4_566 4_566
K5 K1 K4 97.85(3) 1_565 4_566
K5 K1 K4 130.58(4) 2_565 4_566
K4 K1 K4 67.02(5) 3_565 4_566
O2 K2 O10 69.46(13) 1_545 1_545
O2 K2 O2 99.10(11) 1_545 3_565
O10 K2 O2 167.83(15) 1_545 3_565
O2 K2 O11 138.55(19) 1_545 4_565
O10 K2 O11 72.13(17) 1_545 4_565
O2 K2 O11 117.47(15) 3_565 4_565
O2 K2 O5 127.18(12) 1_545 2_545
O10 K2 O5 100.18(17) 1_545 2_545
O2 K2 O5 90.03(11) 3_565 2_545
O11 K2 O5 74.44(19) 4_565 2_545
O2 K2 O3 50.73(11) 1_545 3_565
O10 K2 O3 89.48(17) 1_545 3_565
O2 K2 O3 79.70(11) 3_565 3_565
O11 K2 O3 114.82(19) 4_565 3_565
O5 K2 O3 168.52(11) 2_545 3_565
O2 K2 O3 79.85(11) 1_545 1_545
O10 K2 O3 128.59(15) 1_545 1_545
O2 K2 O3 49.90(11) 3_565 1_545
O11 K2 O3 138.52(19) 4_565 1_545
O5 K2 O3 67.07(10) 2_545 1_545
O3 K2 O3 102.06(10) 3_565 1_545
O2 K2 O8 131.02(12) 1_545 4_565
O10 K2 O8 105.31(15) 1_545 4_565
O2 K2 O8 78.75(11) 3_565 4_565
O11 K2 O8 48.20(14) 4_565 4_565
O5 K2 O8 101.80(11) 2_545 4_565
O3 K2 O8 81.34(11) 3_565 4_565
O3 K2 O8 125.82(11) 1_545 4_565
O2 K2 B3 98.20(14) 1_545 1_545
O10 K2 B3 154.72(19) 1_545 1_545
O2 K2 B3 26.84(15) 3_565 1_545
O11 K2 B3 123.2(2) 4_565 1_545
O5 K2 B3 69.05(14) 2_545 1_545
O3 K2 B3 99.62(14) 3_565 1_545
O3 K2 B3 26.44(14) 1_545 1_545
O8 K2 B3 99.38(15) 4_565 1_545
O2 K2 B3 26.55(14) 1_545 3_565
O10 K2 B3 71.71(17) 1_545 3_565
O2 K2 B3 96.22(14) 3_565 3_565
O11 K2 B3 123.6(2) 4_565 3_565
O5 K2 B3 153.68(15) 2_545 3_565
O3 K2 B3 26.24(14) 3_565 3_565
O3 K2 B3 97.84(14) 1_545 3_565
O8 K2 B3 104.49(15) 4_565 3_565
B3 K2 B3 107.42(14) 1_545 3_565
O2 K2 Li1 106.5(2) 1_545 3_666
O10 K2 Li1 37.4(2) 1_545 3_666
O2 K2 Li1 152.8(2) 3_565 3_666
O11 K2 Li1 35.3(2) 4_565 3_666
O5 K2 Li1 81.9(2) 2_545 3_666
O3 K2 Li1 109.6(2) 3_565 3_666
O3 K2 Li1 143.56(12) 1_545 3_666
O8 K2 Li1 77.58(13) 4_565 3_666
B3 K2 Li1 149.7(3) 1_545 3_666
B3 K2 Li1 102.5(3) 3_565 3_666
O2 K2 B1 140.02(16) 1_545 4_565
O10 K2 B1 88.28(16) 1_545 4_565
O2 K2 B1 98.73(14) 3_565 4_565
O11 K2 B1 23.94(17) 4_565 4_565
O5 K2 B1 88.21(15) 2_545 4_565
O3 K2 B1 98.33(15) 3_565 4_565
O3 K2 B1 137.36(15) 1_545 4_565
O8 K2 B1 24.26(14) 4_565 4_565
B3 K2 B1 113.33(19) 1_545 4_565
B3 K2 B1 115.86(18) 3_565 4_565
Li1 K2 B1 55.31(18) 3_666 4_565
O9 K3 O1 73.57(11) 2_655 .
O9 K3 O9 98.07(11) 2_655 4_565
O1 K3 O9 140.39(12) . 4_565
O9 K3 O4 139.30(13) 2_655 .
O1 K3 O4 67.09(11) . .
O9 K3 O4 105.35(12) 4_565 .
O9 K3 O7 114.47(13) 2_655 3_575
O1 K3 O7 84.39(10) . 3_575
O9 K3 O7 132.09(13) 4_565 3_575
O4 K3 O7 72.29(11) . 3_575
O9 K3 O4 75.45(12) 2_655 2_655
O1 K3 O4 66.72(11) . 2_655
O9 K3 O4 73.69(12) 4_565 2_655
O4 K3 O4 79.78(12) . 2_655
O7 K3 O4 145.94(12) 3_575 2_655
O9 K3 B4 74.56(15) 2_655 3_575
O1 K3 B4 132.26(15) . 3_575
O9 K3 B4 78.58(14) 4_565 3_575
O4 K3 B4 142.13(13) . 3_575
O7 K3 B4 77.58(13) 3_575 3_575
O4 K3 B4 135.30(14) 2_655 3_575
O9 K3 O6 99.70(12) 2_655 3_575
O1 K3 O6 145.01(11) . 3_575
O9 K3 O6 73.96(11) 4_565 3_575
O4 K3 O6 118.42(10) . 3_575
O7 K3 O6 66.92(10) 3_575 3_575
O4 K3 O6 146.18(11) 2_655 3_575
B4 K3 O6 25.16(13) 3_575 3_575
O9 K3 B1 122.98(15) 2_655 4_565
O1 K3 B1 139.98(15) . 4_565
O9 K3 B1 24.92(14) 4_565 4_565
O4 K3 B1 84.01(14) . 4_565
O7 K3 B1 113.44(15) 3_575 4_565
O4 K3 B1 81.86(14) 2_655 4_565
B4 K3 B1 87.50(16) 3_575 4_565
O6 K3 B1 72.86(13) 3_575 4_565
O9 K3 Li2 103.3(2) 2_655 2_655
O1 K3 Li2 97.4(2) . 2_655
O9 K3 Li2 45.8(3) 4_565 2_655
O4 K3 Li2 72.6(3) . 2_655
O7 K3 Li2 140.9(2) 3_575 2_655
O4 K3 Li2 36.8(2) 2_655 2_655
B4 K3 Li2 124.1(3) 3_575 2_655
O6 K3 Li2 117.5(2) 3_575 2_655
B1 K3 Li2 45.9(2) 4_565 2_655
O9 K3 K4 150.89(11) 2_655 .
O1 K3 K4 123.91(5) . .
O9 K3 K4 81.94(9) 4_565 .
O4 K3 K4 66.65(8) . .
O7 K3 K4 52.46(10) 3_575 .
O4 K3 K4 131.15(9) 2_655 .
B4 K3 K4 76.96(11) 3_575 .
O6 K3 K4 52.08(7) 3_575 .
B1 K3 K4 61.00(12) 4_565 .
Li2 K3 K4 97.46(19) 2_655 .
O9 K3 K3 50.79(10) 2_655 3_665
O1 K3 K3 113.15(5) . 3_665
O9 K3 K3 47.28(9) 4_565 3_665
O4 K3 K3 140.33(9) . 3_665
O7 K3 K3 146.31(9) 3_575 3_665
O4 K3 K3 66.03(8) 2_655 3_665
B4 K3 K3 69.36(11) 3_575 3_665
O6 K3 K3 84.77(7) 3_575 3_665
B1 K3 K3 72.19(12) 4_565 3_665
Li2 K3 K3 68.0(3) 2_655 3_665
K4 K3 K3 122.59(6) . 3_665
O7 K4 O6 79.14(11) 3_575 4_575
O7 K4 O2 146.15(12) 3_575 3_565
O6 K4 O2 80.93(11) 4_575 3_565
O7 K4 O8 131.53(12) 3_575 4_565
O6 K4 O8 118.31(12) 4_575 4_565
O2 K4 O8 82.15(11) 3_565 4_565
O7 K4 O6 73.55(11) 3_575 3_575
O6 K4 O6 68.42(12) 4_575 3_575
O2 K4 O6 123.02(11) 3_565 3_575
O8 K4 O6 72.92(11) 4_565 3_575
O7 K4 O7 100.67(11) 3_575 1_545
O6 K4 O7 74.55(10) 4_575 1_545
O2 K4 O7 47.35(11) 3_565 1_545
O8 K4 O7 126.96(12) 4_565 1_545
O6 K4 O7 142.96(11) 3_575 1_545
O7 K4 B3 125.69(15) 3_575 1_545
O6 K4 B3 87.71(14) 4_575 1_545
O2 K4 B3 26.22(14) 3_565 1_545
O8 K4 B3 101.12(15) 4_565 1_545
O6 K4 B3 146.88(14) 3_575 1_545
O7 K4 B3 25.89(14) 1_545 1_545
O7 K4 B4 74.65(14) 3_575 2_545
O6 K4 B4 133.60(14) 4_575 2_545
O2 K4 B4 100.72(14) 3_565 2_545
O8 K4 B4 107.73(14) 4_565 2_545
O6 K4 B4 135.30(14) 3_575 2_545
O7 K4 B4 73.59(13) 1_545 2_545
B3 K4 B4 77.81(16) 1_545 2_545
O7 K4 K3 54.70(8) 3_575 .
O6 K4 K3 119.53(8) 4_575 .
O2 K4 K3 157.19(9) 3_565 .
O8 K4 K3 79.06(9) 4_565 .
O6 K4 K3 62.95(8) 3_575 .
O7 K4 K3 142.95(9) 1_545 .
B3 K4 K3 149.39(13) 1_545 .
B4 K4 K3 73.16(11) 2_545 .
O7 K4 B1 113.44(15) 3_575 4_565
O6 K4 B1 137.59(14) 4_575 4_565
O2 K4 B1 99.72(15) 3_565 4_565
O8 K4 B1 24.08(15) 4_565 4_565
O6 K4 B1 76.57(14) 3_575 4_565
O7 K4 B1 135.49(15) 1_545 4_565
B3 K4 B1 111.49(19) 1_545 4_565
B4 K4 B1 88.32(16) 2_545 4_565
K3 K4 B1 58.76(13) . 4_565
O7 K4 O4 64.60(10) 3_575 .
O6 K4 O4 140.67(11) 4_575 .
O2 K4 O4 121.58(11) 3_565 .
O8 K4 O4 97.77(11) 4_565 .
O6 K4 O4 112.14(10) 3_575 .
O7 K4 O4 96.85(10) 1_545 .
B3 K4 O4 100.90(14) 1_545 .
B4 K4 O4 23.78(13) 2_545 .
K3 K4 O4 49.46(7) . .
B1 K4 O4 74.57(13) 4_565 .
O7 K4 O5 98.37(11) 3_575 2_545
O6 K4 O5 140.57(10) 4_575 2_545
O2 K4 O5 80.34(10) 3_565 2_545
O8 K4 O5 92.98(11) 4_565 2_545
O6 K4 O5 149.13(10) 3_575 2_545
O7 K4 O5 67.21(9) 1_545 2_545
B3 K4 O5 61.59(13) 1_545 2_545
B4 K4 O5 23.76(13) 2_545 2_545
K3 K4 O5 87.80(7) . 2_545
B1 K4 O5 79.86(13) 4_565 2_545
O4 K4 O5 41.24(9) . 2_545
O5 K5 O3 74.81(11) 2_545 2_545
O5 K5 O9 73.67(12) 2_545 3_666
O3 K5 O9 126.01(12) 2_545 3_666
O5 K5 O8 123.64(12) 2_545 1_545
O3 K5 O8 80.72(11) 2_545 1_545
O9 K5 O8 152.91(12) 3_666 1_545
O5 K5 Li2 39.3(2) 2_545 .
O3 K5 Li2 113.9(2) 2_545 .
O9 K5 Li2 45.6(3) 3_666 .
O8 K5 Li2 133.4(3) 1_545 .
O5 K5 B2 125.3(2) 2_545 3_666
O3 K5 B2 96.20(9) 2_545 3_666
O9 K5 B2 69.24(15) 3_666 3_666
O8 K5 B2 107.06(19) 1_545 3_666
Li2 K5 B2 114.4(3) . 3_666
O5 K5 B1 145.01(15) 2_545 1_545
O3 K5 B1 99.34(14) 2_545 1_545
O9 K5 B1 130.61(14) 3_666 1_545
O8 K5 B1 24.44(14) 1_545 1_545
Li2 K5 B1 135.3(3) . 1_545
B2 K5 B1 89.4(2) 3_666 1_545
O5 K5 B1 83.11(15) 2_545 3_666
O3 K5 B1 149.17(16) 2_545 3_666
O9 K5 B1 24.12(15) 3_666 3_666
O8 K5 B1 129.94(16) 1_545 3_666
Li2 K5 B1 45.5(3) . 3_666
B2 K5 B1 79.11(13) 3_666 3_666
B1 K5 B1 110.98(15) 1_545 3_666
O5 K5 O10 135.14(13) 2_545 3_666
O3 K5 O10 118.72(13) 2_545 3_666
O9 K5 O10 64.08(12) 3_666 3_666
O8 K5 O10 101.17(12) 1_545 3_666
Li2 K5 O10 107.9(3) . 3_666
B2 K5 O10 23.95(13) 3_666 3_666
B1 K5 O10 78.40(14) 1_545 3_666
B1 K5 O10 64.52(14) 3_666 3_666
O5 K5 O10 88.59(13) 2_545 1_545
O3 K5 O10 122.40(13) 2_545 1_545
O9 K5 O10 99.39(12) 3_666 1_545
O8 K5 O10 63.63(12) 1_545 1_545
Li2 K5 O10 72.0(3) . 1_545
B2 K5 O10 135.52(16) 3_666 1_545
B1 K5 O10 65.08(14) 1_545 1_545
B1 K5 O10 77.43(15) 3_666 1_545
O10 K5 O10 111.81(16) 3_666 1_545
O5 K5 B3 79.52(14) 2_545 2_545
O3 K5 B3 23.46(13) 2_545 2_545
O9 K5 B3 107.60(14) 3_666 2_545
O8 K5 B3 96.75(14) 1_545 2_545
Li2 K5 B3 113.3(2) . 2_545
B2 K5 B3 75.15(13) 3_666 2_545
B1 K5 B3 108.95(16) 1_545 2_545
B1 K5 B3 131.66(19) 3_666 2_545
O10 K5 B3 98.85(15) 3_666 2_545
O10 K5 B3 145.82(15) 1_545 2_545
O5 K5 Li1 162.2(2) 2_545 1_545
O3 K5 Li1 100.51(8) 2_545 1_545
O9 K5 Li1 96.65(17) 3_666 1_545
O8 K5 Li1 71.3(2) 1_545 1_545
Li2 K5 Li1 139.3(3) . 1_545
B2 K5 Li1 37.3(3) 3_666 1_545
B1 K5 Li1 52.1(2) 1_545 1_545
B1 K5 Li1 93.97(14) 3_666 1_545
O10 K5 Li1 32.57(16) 3_666 1_545
O10 K5 Li1 107.96(19) 1_545 1_545
B3 K5 Li1 89.63(14) 2_545 1_545
B2 O1 Nd2 92.26(13) . 2_655
B2 O1 Nd2 92.26(13) . .
Nd2 O1 Nd2 175.5(3) 2_655 .
B2 O1 K3 130.66(9) . .
Nd2 O1 K3 87.70(9) 2_655 .
Nd2 O1 K3 89.35(9) . .
B2 O1 K3 130.66(9) . 2_655
Nd2 O1 K3 89.35(9) 2_655 2_655
Nd2 O1 K3 87.70(9) . 2_655
K3 O1 K3 98.68(19) . 2_655
B3 O2 Nd2 94.5(3) 3_575 .
B3 O2 K1 165.0(4) 3_575 .
Nd2 O2 K1 100.45(13) . .
B3 O2 K2 89.5(3) 3_575 1_565
Nd2 O2 K2 106.30(14) . 1_565
K1 O2 K2 87.27(11) . 1_565
B3 O2 K4 90.8(3) 3_575 3_565
Nd2 O2 K4 94.43(12) . 3_565
K1 O2 K4 87.02(11) . 3_565
K2 O2 K4 159.17(16) 1_565 3_565
B3 O2 K2 85.7(3) 3_575 3_565
Nd2 O2 K2 172.79(17) . 3_565
K1 O2 K2 79.32(10) . 3_565
K2 O2 K2 80.90(10) 1_565 3_565
K4 O2 K2 78.36(11) 3_565 3_565
B3 O3 Nd1 92.3(3) . .
B3 O3 K1 162.7(4) . .
Nd1 O3 K1 103.05(13) . .
B3 O3 K5 100.6(3) . 2_565
Nd1 O3 K5 97.86(13) . 2_565
K1 O3 K5 85.32(11) . 2_565
B3 O3 K2 85.9(3) . 3_565
Nd1 O3 K2 175.55(16) . 3_565
K1 O3 K2 79.38(10) . 3_565
K5 O3 K2 78.53(10) 2_565 3_565
B3 O3 K2 82.5(3) . 1_565
Nd1 O3 K2 105.86(13) . 1_565
K1 O3 K2 85.57(10) . 1_565
K5 O3 K2 155.96(14) 2_565 1_565
K2 O3 K2 77.94(10) 3_565 1_565
B4 O4 Li2 83.7(5) 2_545 .
B4 O4 Nd2 95.3(3) 2_545 .
Li2 O4 Nd2 165.6(5) . .
B4 O4 K3 136.0(3) 2_545 .
Li2 O4 K3 102.7(5) . .
Nd2 O4 K3 88.09(12) . .
B4 O4 K3 130.6(3) 2_545 2_655
Li2 O4 K3 83.9(4) . 2_655
Nd2 O4 K3 85.89(12) . 2_655
K3 O4 K3 93.31(12) . 2_655
B4 O4 K4 72.5(3) 2_545 .
Li2 O4 K4 92.7(5) . .
Nd2 O4 K4 100.76(12) . .
K3 O4 K4 63.89(8) . .
K3 O4 K4 155.70(14) 2_655 .
B4 O5 Li2 80.3(4) . 2_565
B4 O5 Nd1 93.1(3) . .
Li2 O5 Nd1 168.2(5) 2_565 .
B4 O5 K5 133.0(3) . 2_565
Li2 O5 K5 80.4(4) 2_565 2_565
Nd1 O5 K5 97.48(13) . 2_565
B4 O5 K2 136.6(3) . 2_565
Li2 O5 K2 85.9(4) 2_565 2_565
Nd1 O5 K2 105.46(13) . 2_565
K5 O5 K2 83.74(11) 2_565 2_565
B4 O5 K4 71.0(3) . 2_565
Li2 O5 K4 90.2(4) 2_565 2_565
Nd1 O5 K4 96.91(12) . 2_565
K5 O5 K4 150.94(14) 2_565 2_565
K2 O5 K4 68.12(9) 2_565 2_565
B4 O6 Nd1 89.8(3) . .
B4 O6 Nd2 88.5(3) . 2_565
Nd1 O6 Nd2 175.78(16) . 2_565
B4 O6 K4 124.9(3) . 4_576
Nd1 O6 K4 87.31(11) . 4_576
Nd2 O6 K4 90.48(11) 2_565 4_576
B4 O6 K4 138.8(3) . 3_575
Nd1 O6 K4 85.18(10) . 3_575
Nd2 O6 K4 98.62(12) 2_565 3_575
K4 O6 K4 95.67(11) 4_576 3_575
B4 O6 K3 74.9(3) . 3_575
Nd1 O6 K3 95.44(11) . 3_575
Nd2 O6 K3 87.86(10) 2_565 3_575
K4 O6 K3 160.04(14) 4_576 3_575
K4 O6 K3 64.97(8) 3_575 3_575
B3 O7 Nd1 84.6(3) . .
B3 O7 K4 153.4(3) . 3_575
Nd1 O7 K4 87.17(12) . 3_575
B3 O7 Nd2 79.1(3) . 3_575
Nd1 O7 Nd2 162.46(19) . 3_575
K4 O7 Nd2 110.34(14) 3_575 3_575
B3 O7 K3 133.8(3) . 3_575
Nd1 O7 K3 105.57(12) . 3_575
K4 O7 K3 72.85(11) 3_575 3_575
Nd2 O7 K3 81.56(10) 3_575 3_575
B3 O7 K4 77.8(3) . 1_565
Nd1 O7 K4 102.44(12) . 1_565
K4 O7 K4 79.33(11) 3_575 1_565
Nd2 O7 K4 80.59(9) 3_575 1_565
K3 O7 K4 139.00(15) 3_575 1_565
B1 O8 Nd2 90.6(3) . .
B1 O8 K1 165.8(4) . .
Nd2 O8 K1 101.52(15) . .
B1 O8 K4 97.6(4) . 4_566
Nd2 O8 K4 102.92(14) . 4_566
K1 O8 K4 86.99(12) . 4_566
B1 O8 K2 91.0(3) . 4_566
Nd2 O8 K2 176.91(18) . 4_566
K1 O8 K2 77.19(10) . 4_566
K4 O8 K2 74.27(11) 4_566 4_566
B1 O8 K5 87.6(4) . 1_565
Nd2 O8 K5 109.62(15) . 1_565
K1 O8 K5 81.45(11) . 1_565
K4 O8 K5 147.01(16) 4_566 1_565
K2 O8 K5 73.07(9) 4_566 1_565
B1 O9 Li2 79.5(4) . 3_666
B1 O9 Nd2 91.3(3) . .
Li2 O9 Nd2 170.8(3) 3_666 .
B1 O9 K3 177.8(4) . 2_655
Li2 O9 K3 98.6(3) 3_666 2_655
Nd2 O9 K3 90.53(14) . 2_655
B1 O9 K3 96.5(4) . 4_566
Li2 O9 K3 77.5(3) 3_666 4_566
Nd2 O9 K3 102.84(15) . 4_566
K3 O9 K3 81.93(11) 2_655 4_566
B1 O9 K5 93.6(4) . 3_666
Li2 O9 K5 71.6(3) 3_666 3_666
Nd2 O9 K5 110.29(15) . 3_666
K3 O9 K5 86.87(13) 2_655 3_666
K3 O9 K5 145.06(16) 4_566 3_666
B2 O10 Li1 80.8(5) . 3_676
B2 O10 Nd2 92.2(4) . .
Li1 O10 Nd2 173.0(3) 3_676 .
B2 O10 K2 138.7(5) . 1_565
Li1 O10 K2 83.0(3) 3_676 1_565
Nd2 O10 K2 103.07(18) . 1_565
B2 O10 K5 72.9(3) . 3_666
Li1 O10 K5 79.8(2) 3_676 3_666
Nd2 O10 K5 97.3(2) . 3_666
K2 O10 K5 140.3(2) 1_565 3_666
B2 O10 K5 140.5(4) . 1_565
Li1 O10 K5 85.7(3) 3_676 1_565
Nd2 O10 K5 99.19(19) . 1_565
K2 O10 K5 75.08(12) 1_565 1_565
K5 O10 K5 68.19(16) 3_666 1_565
B1 O11 Li1 139.1(7) . .
B1 O11 Li2 98.3(6) . 3_666
Li1 O11 Li2 88.0(5) . 3_666
B1 O11 Li2 139.8(7) . 4_566
Li1 O11 Li2 81.0(4) . 4_566
Li2 O11 Li2 80.2(6) 3_666 4_566
B1 O11 K2 98.3(4) . 4_566
Li1 O11 K2 82.9(2) . 4_566
Li2 O11 K2 162.6(6) 3_666 4_566
Li2 O11 K2 83.7(4) 4_566 4_566
O11 B1 O8 122.4(6) . .
O11 B1 O9 117.7(6) . .
O8 B1 O9 119.0(5) . .
O11 B1 Li2 49.6(5) . 3_666
O8 B1 Li2 170.2(5) . 3_666
O9 B1 Li2 68.2(5) . 3_666
O11 B1 Nd2 175.5(6) . .
O8 B1 Nd2 60.1(3) . .
O9 B1 Nd2 59.2(3) . .
Li2 B1 Nd2 127.4(4) 3_666 .
O11 B1 K3 91.4(5) . 4_566
O8 B1 K3 109.9(4) . 4_566
O9 B1 K3 58.6(3) . 4_566
Li2 B1 K3 67.3(3) 3_666 4_566
Nd2 B1 K3 84.21(19) . 4_566
O11 B1 K5 89.7(5) . 1_565
O8 B1 K5 68.0(3) . 1_565
O9 B1 K5 122.4(4) . 1_565
Li2 B1 K5 114.7(4) 3_666 1_565
Nd2 B1 K5 94.8(2) . 1_565
K3 B1 K5 177.9(2) 4_566 1_565
O11 B1 K4 93.8(5) . 4_566
O8 B1 K4 58.4(3) . 4_566
O9 B1 K4 110.1(4) . 4_566
Li2 B1 K4 113.9(3) 3_666 4_566
Nd2 B1 K4 84.63(18) . 4_566
K3 B1 K4 60.25(14) 4_566 4_566
K5 B1 K4 117.9(2) 1_565 4_566
O11 B1 K2 57.8(3) . 4_566
O8 B1 K2 64.7(3) . 4_566
O9 B1 K2 171.3(5) . 4_566
Li2 B1 K2 107.1(4) 3_666 4_566
Nd2 B1 K2 124.8(2) . 4_566
K3 B1 K2 113.0(2) 4_566 4_566
K5 B1 K2 66.10(14) 1_565 4_566
K4 B1 K2 64.36(12) 4_566 4_566
O11 B1 K5 89.5(5) . 3_666
O8 B1 K5 125.0(4) . 3_666
O9 B1 K5 62.3(3) . 3_666
Li2 B1 K5 63.5(3) 3_666 3_666
Nd2 B1 K5 91.57(17) . 3_666
K3 B1 K5 112.8(2) 4_566 3_666
K5 B1 K5 69.02(15) 1_565 3_666
K4 B1 K5 172.3(3) 4_566 3_666
K2 B1 K5 123.1(2) 4_566 3_666
O10 B2 O10 122.4(8) 2_655 .
O10 B2 O1 118.8(4) 2_655 .
O10 B2 O1 118.8(4) . .
O10 B2 Li1 61.2(4) 2_655 3_676
O10 B2 Li1 61.2(4) . 3_676
O1 B2 Li1 180.000(3) . 3_676
O10 B2 Nd2 59.4(3) 2_655 2_655
O10 B2 Nd2 178.0(6) . 2_655
O1 B2 Nd2 59.38(17) . 2_655
Li1 B2 Nd2 120.62(17) 3_676 2_655
O10 B2 Nd2 178.0(6) 2_655 .
O10 B2 Nd2 59.4(3) . .
O1 B2 Nd2 59.38(17) . .
Li1 B2 Nd2 120.62(17) 3_676 .
Nd2 B2 Nd2 118.8(3) 2_655 .
O10 B2 K5 83.2(4) 2_655 4_565
O10 B2 K5 87.0(4) . 4_565
O1 B2 K5 100.22(18) . 4_565
Li1 B2 K5 79.78(18) 3_676 4_565
Nd2 B2 K5 92.45(6) 2_655 4_565
Nd2 B2 K5 97.93(7) . 4_565
O10 B2 K5 87.0(4) 2_655 3_666
O10 B2 K5 83.2(4) . 3_666
O1 B2 K5 100.22(18) . 3_666
Li1 B2 K5 79.78(18) 3_676 3_666
Nd2 B2 K5 97.93(7) 2_655 3_666
Nd2 B2 K5 92.45(6) . 3_666
K5 B2 K5 159.6(4) 4_565 3_666
O3 B3 O2 123.2(5) . 3_575
O3 B3 O7 118.6(5) . .
O2 B3 O7 118.2(5) 3_575 .
O3 B3 Nd1 58.7(3) . .
O2 B3 Nd1 155.1(4) 3_575 .
O7 B3 Nd1 65.9(3) . .
O3 B3 Nd2 147.6(4) . 3_575
O2 B3 Nd2 56.6(3) 3_575 3_575
O7 B3 Nd2 72.2(3) . 3_575
Nd1 B3 Nd2 137.5(2) . 3_575
O3 B3 K2 71.0(3) . 1_565
O2 B3 K2 67.5(3) 3_575 1_565
O7 B3 K2 137.5(4) . 1_565
Nd1 B3 K2 92.84(17) . 1_565
Nd2 B3 K2 123.7(2) 3_575 1_565
O3 B3 K2 67.9(3) . 3_565
O2 B3 K2 63.9(3) 3_575 3_565
O7 B3 K2 149.7(4) . 3_565
Nd1 B3 K2 126.4(2) . 3_565
Nd2 B3 K2 88.22(17) 3_575 3_565
K2 B3 K2 72.58(14) 1_565 3_565
O3 B3 K4 132.1(4) . 1_565
O2 B3 K4 62.9(3) 3_575 1_565
O7 B3 K4 76.3(3) . 1_565
Nd1 B3 K4 96.75(18) . 1_565
Nd2 B3 K4 78.94(16) 3_575 1_565
K2 B3 K4 70.03(13) 1_565 1_565
K2 B3 K4 123.2(2) 3_565 1_565
O3 B3 K5 55.9(3) . 2_565
O2 B3 K5 123.8(4) 3_575 2_565
O7 B3 K5 90.9(3) . 2_565
Nd1 B3 K5 79.18(15) . 2_565
Nd2 B3 K5 95.69(16) 3_575 2_565
K2 B3 K5 122.1(2) 1_565 2_565
K2 B3 K5 67.84(12) 3_565 2_565
K4 B3 K5 167.1(2) 1_565 2_565
O4 B4 O5 120.9(5) 2_565 .
O4 B4 O6 119.5(5) 2_565 .
O5 B4 O6 119.6(5) . .
O4 B4 Li2 59.5(4) 2_565 2_565
O5 B4 Li2 62.9(4) . 2_565
O6 B4 Li2 167.4(6) . 2_565
O4 B4 Nd1 176.6(4) 2_565 .
O5 B4 Nd1 58.5(3) . .
O6 B4 Nd1 61.2(3) . .
Li2 B4 Nd1 120.7(4) 2_565 .
O4 B4 Nd2 56.7(3) 2_565 2_565
O5 B4 Nd2 177.6(4) . 2_565
O6 B4 Nd2 62.7(3) . 2_565
Li2 B4 Nd2 114.8(4) 2_565 2_565
Nd1 B4 Nd2 123.8(2) . 2_565
O4 B4 K3 93.3(3) 2_565 3_575
O5 B4 K3 96.3(3) . 3_575
O6 B4 K3 79.9(3) . 3_575
Li2 B4 K3 87.6(5) 2_565 3_575
Nd1 B4 K3 90.07(15) . 3_575
Nd2 B4 K3 83.81(15) 2_565 3_575
O4 B4 K4 83.8(3) 2_565 2_565
O5 B4 K4 85.2(3) . 2_565
O6 B4 K4 101.5(3) . 2_565
Li2 B4 K4 91.0(5) 2_565 2_565
Nd1 B4 K4 92.82(16) . 2_565
Nd2 B4 K4 94.55(16) 2_565 2_565
K3 B4 K4 177.1(2) 3_575 2_565
O11 Li1 O11 86.9(7) . 2_656
O11 Li1 O10 130.0(4) . 3_676
O11 Li1 O10 120.1(3) 2_656 3_676
O11 Li1 O10 120.1(3) . 4_576
O11 Li1 O10 130.0(4) 2_656 4_576
O10 Li1 O10 76.0(6) 3_676 4_576
O11 Li1 B2 136.5(4) . 3_676
O11 Li1 B2 136.5(4) 2_656 3_676
O10 Li1 B2 38.0(3) 3_676 3_676
O10 Li1 B2 38.0(3) 4_576 3_676
O11 Li1 Li2 47.3(4) . 3_666
O11 Li1 Li2 54.9(5) 2_656 3_666
O10 Li1 Li2 112.6(3) 3_676 3_666
O10 Li1 Li2 167.3(4) 4_576 3_666
B2 Li1 Li2 149.7(3) 3_676 3_666
O11 Li1 Li2 54.9(5) . 4_566
O11 Li1 Li2 47.3(4) 2_656 4_566
O10 Li1 Li2 167.3(4) 3_676 4_566
O10 Li1 Li2 112.6(3) 4_576 4_566
B2 Li1 Li2 149.7(3) 3_676 4_566
Li2 Li1 Li2 60.7(6) 3_666 4_566
O11 Li1 K2 116.4(4) . 3_666
O11 Li1 K2 61.75(19) 2_656 3_666
O10 Li1 K2 59.66(16) 3_676 3_666
O10 Li1 K2 122.4(4) 4_576 3_666
B2 Li1 K2 91.1(2) 3_676 3_666
Li2 Li1 K2 70.2(3) 3_666 3_666
Li2 Li1 K2 107.8(4) 4_566 3_666
O11 Li1 K2 61.75(19) . 4_566
O11 Li1 K2 116.4(4) 2_656 4_566
O10 Li1 K2 122.4(4) 3_676 4_566
O10 Li1 K2 59.66(16) 4_576 4_566
B2 Li1 K2 91.1(2) 3_676 4_566
Li2 Li1 K2 107.8(4) 3_666 4_566
Li2 Li1 K2 70.2(3) 4_566 4_566
K2 Li1 K2 177.8(5) 3_666 4_566
O11 Li1 K5 158.4(5) . 2_666
O11 Li1 K5 74.4(3) 2_656 2_666
O10 Li1 K5 70.3(3) 3_676 2_666
O10 Li1 K5 67.6(3) 4_576 2_666
B2 Li1 K5 62.90(19) 3_676 2_666
Li2 Li1 K5 123.4(4) 3_666 2_666
Li2 Li1 K5 103.7(3) 4_566 2_666
K2 Li1 K5 64.13(8) 3_666 2_666
K2 Li1 K5 117.00(17) 4_566 2_666
O11 Li1 K5 74.4(3) . 1_565
O11 Li1 K5 158.4(5) 2_656 1_565
O10 Li1 K5 67.6(3) 3_676 1_565
O10 Li1 K5 70.3(3) 4_576 1_565
B2 Li1 K5 62.90(19) 3_676 1_565
Li2 Li1 K5 103.7(3) 3_666 1_565
Li2 Li1 K5 123.4(4) 4_566 1_565
K2 Li1 K5 117.00(17) 3_666 1_565
K2 Li1 K5 64.13(8) 4_566 1_565
K5 Li1 K5 125.8(4) 2_666 1_565
O11 Li1 K5 70.8(3) . 3_666
O11 Li1 K5 102.2(4) 2_656 3_666
O10 Li1 K5 63.1(2) 3_676 3_666
O10 Li1 K5 125.4(4) 4_576 3_666
B2 Li1 K5 94.6(2) 3_676 3_666
Li2 Li1 K5 56.2(3) 3_666 3_666
Li2 Li1 K5 114.7(4) 4_566 3_666
K2 Li1 K5 65.06(4) 3_666 3_666
K2 Li1 K5 114.74(5) 4_566 3_666
K5 Li1 K5 123.11(15) 2_666 3_666
K5 Li1 K5 61.76(6) 1_565 3_666
O11 Li2 O4 138.6(7) 3_666 .
O11 Li2 O5 145.5(7) 3_666 2_545
O4 Li2 O5 73.1(4) . 2_545
O11 Li2 O11 76.3(5) 3_666 4_565
O4 Li2 O11 110.8(7) . 4_565
O5 Li2 O11 108.8(7) 2_545 4_565
O11 Li2 B4 163.4(9) 3_666 2_545
O4 Li2 B4 36.9(3) . 2_545
O5 Li2 B4 36.8(3) 2_545 2_545
O11 Li2 B4 120.1(7) 4_565 2_545
O11 Li2 O9 64.4(5) 3_666 3_666
O4 Li2 O9 100.5(6) . 3_666
O5 Li2 O9 102.6(6) 2_545 3_666
O11 Li2 O9 140.6(5) 4_565 3_666
B4 Li2 O9 99.3(6) 2_545 3_666
O11 Li2 B1 32.2(3) 3_666 3_666
O4 Li2 B1 124.2(7) . 3_666
O5 Li2 B1 127.3(7) 2_545 3_666
O11 Li2 B1 108.4(5) 4_565 3_666
B4 Li2 B1 131.6(7) 2_545 3_666
O9 Li2 B1 32.3(3) 3_666 3_666
O11 Li2 Li1 44.7(3) 3_666 3_666
O4 Li2 Li1 154.4(8) . 3_666
O5 Li2 Li1 115.4(5) 2_545 3_666
O11 Li2 Li1 44.1(3) 4_565 3_666
B4 Li2 Li1 149.3(6) 2_545 3_666
O9 Li2 Li1 100.9(4) 3_666 3_666
B1 Li2 Li1 71.5(3) 3_666 3_666
O11 Li2 Li2 53.9(4) 3_666 2_655
O4 Li2 Li2 100.6(5) . 2_655
O5 Li2 Li2 151.0(11) 2_545 2_655
O11 Li2 Li2 45.8(5) 4_565 2_655
B4 Li2 Li2 134.4(6) 2_545 2_655
O9 Li2 Li2 106.4(7) 3_666 2_655
B1 Li2 Li2 80.1(6) 3_666 2_655
Li1 Li2 Li2 59.7(3) 3_666 2_655
O11 Li2 K5 86.1(5) 3_666 .
O4 Li2 K5 122.7(6) . .
O5 Li2 K5 60.3(3) 2_545 .
O11 Li2 K5 114.2(4) 4_565 .
B4 Li2 K5 89.0(4) 2_545 .
O9 Li2 K5 62.8(3) 3_666 .
B1 Li2 K5 71.0(4) 3_666 .
Li1 Li2 K5 80.0(3) 3_666 .
Li2 Li2 K5 136.2(3) 2_655 .
O11 Li2 K3 81.8(5) 3_666 2_655
O4 Li2 K3 59.2(3) . 2_655
O5 Li2 K3 119.1(5) 2_545 2_655
O11 Li2 K3 121.5(5) 4_565 2_655
B4 Li2 K3 86.4(4) 2_545 2_655
O9 Li2 K3 56.7(3) 3_666 2_655
B1 Li2 K3 66.8(4) 3_666 2_655
Li1 Li2 K3 124.1(4) 3_666 2_655
Li2 Li2 K3 77.6(3) 2_655 2_655
K5 Li2 K3 117.5(5) . 2_655
O11 Li2 K2 106.3(5) 3_666 .
O4 Li2 K2 111.2(5) . .
O5 Li2 K2 57.2(3) 2_545 .
O11 Li2 K2 56.3(3) 4_565 .
B4 Li2 K2 86.8(4) 2_545 .
O9 Li2 K2 132.3(4) 3_666 .
B1 Li2 K2 123.4(4) 3_666 .
Li1 Li2 K2 62.5(3) 3_666 .
Li2 Li2 K2 101.9(6) 2_655 .
K5 Li2 K2 70.1(2) . .
K3 Li2 K2 169.7(4) 2_655 .

loop_
_geom_bond_atom_site_label_1
_geom_bond_atom_site_label_2
_geom_bond_distance
_geom_bond_site_symmetry_2
Nd1 O3 2.402(4) .
Nd1 O3 2.402(4) 2
Nd1 O5 2.465(4) 2
Nd1 O5 2.465(4) .
Nd1 O6 2.530(3) 2
Nd1 O6 2.530(3) .
Nd1 O7 2.575(4) .
Nd1 O7 2.575(4) 2
Nd1 B3 2.810(6) .
Nd1 B3 2.810(6) 2
Nd1 B4 2.886(6) 2
Nd1 B4 2.886(6) .
Nd2 O2 2.385(4) .
Nd2 O9 2.401(4) .
Nd2 O8 2.424(4) .
Nd2 O4 2.435(4) .
Nd2 O1 2.4882(4) .
Nd2 O10 2.489(5) .
Nd2 O6 2.578(3) 2_545
Nd2 O7 2.759(4) 3_575
Nd2 B1 2.795(6) .
Nd2 B3 2.847(6) 3_575
Nd2 B2 2.889(5) .
Nd2 B4 2.899(6) 2_545
K1 O8 2.640(4) 2
K1 O8 2.640(4) .
K1 O3 2.664(4) 2
K1 O3 2.664(4) .
K1 O2 2.714(4) .
K1 O2 2.714(4) 2
K1 K2 3.5312(12) 3_565
K1 K2 3.5312(12) 4_566
K1 K5 3.7311(17) 1_565
K1 K5 3.7311(17) 2_565
K1 K4 3.7795(18) 3_565
K1 K4 3.7795(18) 4_566
K2 O2 2.767(4) 1_545
K2 O10 2.779(5) 1_545
K2 O2 2.817(4) 3_565
K2 O11 2.837(6) 4_565
K2 O5 2.856(4) 2_545
K2 O3 2.861(4) 3_565
K2 O3 2.900(4) 1_545
K2 O8 3.002(4) 4_565
K2 B3 3.041(6) 1_545
K2 B3 3.081(6) 3_565
K2 Li1 3.1964(12) 3_666
K2 B1 3.320(7) 4_565
K3 O9 2.639(4) 2_655
K3 O1 2.682(4) .
K3 O9 2.783(4) 4_565
K3 O4 2.785(4) .
K3 O7 2.810(4) 3_575
K3 O4 2.810(4) 2_655
K3 B4 3.172(6) 3_575
K3 O6 3.234(4) 3_575
K3 B1 3.240(8) 4_565
K3 Li2 3.252(13) 2_655
K3 K4 3.2903(16) .
K3 K3 3.556(2) 3_665
K4 O7 2.730(5) 3_575
K4 O6 2.765(4) 4_575
K4 O2 2.775(4) 3_565
K4 O8 2.847(4) 4_565
K4 O6 2.865(4) 3_575
K4 O7 3.097(4) 1_545
K4 B3 3.116(6) 1_545
K4 B4 3.227(6) 2_545
K4 B1 3.315(7) 4_565
K4 O4 3.364(4) .
K4 O5 3.401(4) 2_545
K5 O5 2.797(4) 2_545
K5 O3 2.839(4) 2_545
K5 O9 2.977(5) 3_666
K5 O8 3.058(4) 1_545
K5 Li2 3.176(12) .
K5 B2 3.231(2) 3_666
K5 B1 3.295(8) 1_545
K5 B1 3.356(7) 3_666
K5 O10 3.357(8) 3_666
K5 O10 3.366(7) 1_545
K5 B3 3.370(6) 2_545
K5 Li1 3.572(6) 1_545
O1 B2 1.373(12) .
O1 Nd2 2.4882(4) 2_655
O1 K3 2.682(4) 2_655
O2 B3 1.377(8) 3_575
O2 K2 2.767(4) 1_565
O2 K4 2.775(4) 3_565
O2 K2 2.817(4) 3_565
O3 B3 1.366(7) .
O3 K5 2.839(4) 2_565
O3 K2 2.861(4) 3_565
O3 K2 2.900(4) 1_565
O4 B4 1.364(7) 2_545
O4 Li2 1.960(11) .
O4 K3 2.810(4) 2_655
O5 B4 1.375(7) .
O5 Li2 2.041(12) 2_565
O5 K5 2.797(4) 2_565
O5 K2 2.856(4) 2_565
O5 K4 3.401(4) 2_565
O6 B4 1.396(7) .
O6 Nd2 2.578(3) 2_565
O6 K4 2.765(4) 4_576
O6 K4 2.865(4) 3_575
O6 K3 3.234(4) 3_575
O7 B3 1.392(7) .
O7 K4 2.730(5) 3_575
O7 Nd2 2.759(4) 3_575
O7 K3 2.810(4) 3_575
O7 K4 3.097(4) 1_565
O8 B1 1.364(8) .
O8 K4 2.847(4) 4_566
O8 K2 3.002(4) 4_566
O8 K5 3.058(4) 1_565
O9 B1 1.374(8) .
O9 Li2 2.390(17) 3_666
O9 K3 2.639(4) 2_655
O9 K3 2.783(4) 4_566
O9 K5 2.977(4) 3_666
O10 B2 1.372(7) .
O10 Li1 1.954(12) 3_676
O10 K2 2.779(5) 1_565
O10 K5 3.357(8) 3_666
O10 K5 3.366(7) 1_565
O11 B1 1.361(9) .
O11 Li1 1.863(11) .
O11 Li2 1.946(12) 3_666
O11 Li2 2.192(18) 4_566
O11 K2 2.837(6) 4_566
B1 Li2 2.531(15) 3_666
B1 K3 3.240(8) 4_566
B1 K5 3.295(8) 1_565
B1 K4 3.315(7) 4_566
B1 K2 3.320(7) 4_566
B1 K5 3.356(7) 3_666
B2 O10 1.372(7) 2_655
B2 Li1 2.201(17) 3_676
B2 Nd2 2.889(5) 2_655
B2 K5 3.231(2) 4_565
B2 K5 3.231(2) 3_666
B3 O2 1.377(8) 3_575
B3 Nd2 2.847(6) 3_575
B3 K2 3.041(6) 1_565
B3 K2 3.081(6) 3_565
B3 K4 3.116(6) 1_565
B3 K5 3.370(6) 2_565
B4 O4 1.364(7) 2_565
B4 Li2 2.261(12) 2_565
B4 Nd2 2.899(6) 2_565
B4 K3 3.172(6) 3_575
B4 K4 3.227(6) 2_565
Li1 O11 1.863(11) 2_656
Li1 O10 1.954(12) 3_676
Li1 O10 1.954(12) 4_576
Li1 B2 2.201(17) 3_676
Li1 Li2 2.646(16) 3_666
Li1 Li2 2.646(16) 4_566
Li1 K2 3.1964(12) 3_666
Li1 K2 3.1964(12) 4_566
Li1 K5 3.572(6) 2_666
Li1 K5 3.572(6) 1_565
Li1 K5 3.7636(19) 3_666
Li2 O11 1.946(12) 3_666
Li2 O5 2.041(12) 2_545
Li2 O11 2.192(18) 4_565
Li2 B4 2.261(12) 2_545
Li2 O9 2.390(17) 3_666
Li2 B1 2.531(15) 3_666
Li2 Li1 2.646(16) 3_666
Li2 Li2 2.67(3) 2_655
Li2 K3 3.252(13) 2_655
